data_4061582
_journal_name_full Organometallics
_journal_paper_doi 10.1021/om0503747
_journal_year 2005
_chemical_formula_sum 'C26 H55 Li O11 Si3 Sn W'
_chemical_formula_weight 937.45
_space_group_IT_number 7
_symmetry_cell_setting monoclinic
_symmetry_space_group_name_Hall 'P -2yac'
_symmetry_space_group_name_H-M 'P 1 n 1'
_cell_angle_alpha 90.00
_cell_angle_beta 91.61(3)
_cell_angle_gamma 90.00
_cell_formula_units_Z 2
_cell_length_a 13.136(3)
_cell_length_b 11.189(2)
_cell_length_c 13.592(3)
_cell_measurement_temperature 100(2)
_cell_volume 1997.0(7)
_diffrn_ambient_temperature 100(2)
_exptl_crystal_density_diffrn 1.559
_cod_depositor_comments
;
The following automatic conversions were performed:
'_symmetry_cell_setting' value 'Monoclinic' changed to 'monoclinic'
according to '/home/saulius/struct/CIF-dictionaries/cif_core.dic'
dictionary named 'cif_core.dic' version 2.4.1 from 2010-06-29.

Automatic conversion script
Id: cif_fix_enum 1527 2010-12-29 10:47:43Z saulius 
;
_cod_original_sg_symbol_H-M 'P n'
_cod_database_code 4061582

loop_
_symmetry_equiv_pos_as_xyz
'x, y, z'
'x+1/2, -y, z+1/2'

loop_
_atom_site_label
_atom_site_type_symbol
_atom_site_fract_x
_atom_site_fract_y
_atom_site_fract_z
_atom_site_U_iso_or_equiv
_atom_site_adp_type
_atom_site_occupancy
_atom_site_symmetry_multiplicity
_atom_site_calc_flag
_atom_site_refinement_flags
_atom_site_disorder_assembly
_atom_site_disorder_group
W1 W 0.72589(7) 0.74148(4) 0.71221(7) 0.01745(19) Uani 1 1 d . . .
Sn1 Sn 0.75159(7) 0.99588(9) 0.69880(7) 0.0163(3) Uani 1 1 d . . .
Si1 Si 0.8519(3) 1.0729(4) 0.8505(3) 0.0195(9) Uani 1 1 d . . .
Si2 Si 0.8550(3) 1.0656(4) 0.5517(3) 0.0213(10) Uani 1 1 d . . .
Si3 Si 0.5803(3) 1.1111(4) 0.6914(3) 0.0187(9) Uani 1 1 d . . .
Li1 Li 0.207(2) 0.495(2) 0.715(2) 0.020(6) Uani 1 1 d . . .
O1 O 0.5716(16) 0.7675(13) 0.5284(14) 0.039(4) Uani 1 1 d . . .
O2 O 0.5521(10) 0.8063(15) 0.8599(9) 0.037(3) Uani 1 1 d . . .
O3 O 0.9028(13) 0.7238(13) 0.5589(12) 0.042(4) Uani 1 1 d . . .
O4 O 0.8809(16) 0.7248(13) 0.8977(14) 0.039(4) Uani 1 1 d . . .
O5 O 0.6982(13) 0.4585(12) 0.7234(13) 0.053(4) Uani 1 1 d U . .
O6 O 0.3768(9) 0.4849(11) 0.7122(10) 0.031(3) Uani 1 1 d . . .
O7 O 0.2611(10) 0.5227(12) 0.8636(9) 0.027(3) Uani 1 1 d . . .
O8 O 0.0742(11) 0.4744(11) 0.7964(9) 0.033(3) Uani 1 1 d . . .
O9 O 0.1854(10) 0.3055(11) 0.6849(10) 0.033(3) Uani 1 1 d . . .
O10 O 0.1915(11) 0.4923(12) 0.5680(9) 0.029(3) Uani 1 1 d . . .
O11 O 0.1837(11) 0.6783(11) 0.6847(10) 0.037(3) Uani 1 1 d . . .
C1 C 0.6283(18) 0.7613(15) 0.5975(16) 0.022(5) Uani 1 1 d U . .
C2 C 0.6153(17) 0.782(2) 0.8045(16) 0.033(5) Uani 1 1 d U . .
C3 C 0.8392(16) 0.7298(16) 0.6149(14) 0.021(7) Uani 0.97(9) 1 d PU . .
C4 C 0.8257(19) 0.7305(19) 0.8316(18) 0.029(5) Uani 1 1 d U . .
C5 C 0.7075(11) 0.5714(12) 0.7198(11) 0.013(3) Uani 1 1 d U . .
C6 C 0.7841(16) 1.0326(18) 0.9630(12) 0.029(4) Uani 1 1 d U . .
H6A H 0.7119 1.0532 0.9545 0.043 Uiso 1 1 calc R . .
H6B H 0.8136 1.0766 1.0192 0.043 Uiso 1 1 calc R . .
H6C H 0.7908 0.9465 0.9749 0.043 Uiso 1 1 calc R . .
C7 C 0.865(2) 1.2416(18) 0.853(2) 0.043(7) Uani 1 1 d . . .
H7A H 0.9044 1.2676 0.7963 0.064 Uiso 1 1 calc R . .
H7B H 0.9000 1.2664 0.9138 0.064 Uiso 1 1 calc R . .
H7C H 0.7971 1.2782 0.8486 0.064 Uiso 1 1 calc R . .
C8 C 0.9828(14) 1.0128(16) 0.8584(14) 0.030(4) Uani 1 1 d . . .
H8A H 1.0193 1.0479 0.9152 0.046 Uiso 1 1 calc R . .
H8B H 1.0184 1.0327 0.7981 0.046 Uiso 1 1 calc R . .
H8C H 0.9802 0.9257 0.8660 0.046 Uiso 1 1 calc R . .
C9 C 0.8037(17) 0.9979(19) 0.4338(13) 0.041(5) Uani 1 1 d . . .
H9A H 0.8282 1.0438 0.3778 0.061 Uiso 1 1 calc R . .
H9B H 0.7291 0.9996 0.4332 0.061 Uiso 1 1 calc R . .
H9C H 0.8271 0.9150 0.4289 0.061 Uiso 1 1 calc R . .
C10 C 0.8561(17) 1.2299(19) 0.5365(17) 0.040(5) Uani 1 1 d . . .
H10A H 0.8887 1.2668 0.5947 0.060 Uiso 1 1 calc R . .
H10B H 0.7860 1.2591 0.5288 0.060 Uiso 1 1 calc R . .
H10C H 0.8942 1.2508 0.4779 0.060 Uiso 1 1 calc R . .
C11 C 0.9902(15) 1.026(2) 0.5712(17) 0.044(5) Uani 1 1 d . . .
H11A H 0.9962 0.9394 0.5820 0.066 Uiso 1 1 calc R . .
H11B H 1.0180 1.0683 0.6290 0.066 Uiso 1 1 calc R . .
H11C H 1.0283 1.0483 0.5131 0.066 Uiso 1 1 calc R . .
C12 C 0.5560(15) 1.1956(19) 0.8068(13) 0.034(5) Uani 1 1 d . . .
H12A H 0.5934 1.2714 0.8062 0.052 Uiso 1 1 calc R . .
H12B H 0.5789 1.1481 0.8638 0.052 Uiso 1 1 calc R . .
H12C H 0.4829 1.2117 0.8110 0.052 Uiso 1 1 calc R . .
C13 C 0.4690(16) 1.0035(18) 0.6704(16) 0.037(5) Uani 1 1 d . . .
H13A H 0.4050 1.0447 0.6837 0.056 Uiso 1 1 calc R . .
H13B H 0.4770 0.9349 0.7148 0.056 Uiso 1 1 calc R . .
H13C H 0.4679 0.9757 0.6020 0.056 Uiso 1 1 calc R . .
C14 C 0.570(2) 1.219(2) 0.5888(19) 0.042(6) Uani 1 1 d . . .
H14A H 0.5000 1.2481 0.5820 0.063 Uiso 1 1 calc R . .
H14B H 0.5898 1.1803 0.5276 0.063 Uiso 1 1 calc R . .
H14C H 0.6159 1.2871 0.6025 0.063 Uiso 1 1 calc R . .
C15 C 0.4264(19) 0.523(2) 0.6248(17) 0.049(6) Uani 1 1 d . . .
C16 C 0.4235(12) 0.5239(17) 0.8024(13) 0.028(4) Uani 1 1 d . . .
C17 C 0.3643(15) 0.4799(19) 0.8838(14) 0.035(4) Uani 1 1 d . . .
C18 C 0.1920(18) 0.483(2) 0.9346(14) 0.042(6) Uani 1 1 d . . .
C19 C 0.0852(16) 0.522(2) 0.8937(13) 0.039(5) Uani 1 1 d . . .
C20 C -0.0156(19) 0.5138(19) 0.7490(18) 0.044(5) Uani 1 1 d . . .
C21 C 0.2243(18) 0.215(2) 0.7475(17) 0.043(6) Uani 1 1 d . . .
C22 C 0.209(2) 0.283(2) 0.5850(16) 0.051(6) Uani 1 1 d . . .
C23 C 0.1545(16) 0.3844(16) 0.5224(15) 0.035(4) Uani 1 1 d . . .
C24 C 0.1372(19) 0.5960(18) 0.5279(14) 0.046(6) Uani 1 1 d . . .
C25 C 0.1823(17) 0.7055(18) 0.5815(14) 0.037(5) Uani 1 1 d . . .
C26 C 0.217(3) 0.774(2) 0.739(2) 0.064(9) Uani 1 1 d . . .

loop_
_atom_site_aniso_label
_atom_site_aniso_U_11
_atom_site_aniso_U_22
_atom_site_aniso_U_33
_atom_site_aniso_U_23
_atom_site_aniso_U_13
_atom_site_aniso_U_12
W1 0.0169(3) 0.0072(3) 0.0284(3) -0.0006(3) 0.0038(2) 0.0018(3)
Sn1 0.0135(5) 0.0118(6) 0.0237(5) -0.0003(4) 0.0047(4) 0.0003(4)
Si1 0.017(2) 0.017(2) 0.025(2) -0.0005(18) 0.0016(17) -0.0002(17)
Si2 0.022(2) 0.016(2) 0.027(2) 0.0027(18) 0.0074(17) 0.0016(18)
Si3 0.0131(19) 0.014(2) 0.029(2) -0.0023(18) 0.0016(16) 0.0043(17)
Li1 0.017(13) 0.012(13) 0.033(15) 0.005(13) 0.015(11) 0.001(10)
O1 0.048(11) 0.035(9) 0.034(9) -0.018(7) -0.011(8) 0.008(7)
O2 0.035(8) 0.045(9) 0.031(7) 0.011(7) 0.020(6) -0.013(7)
O3 0.059(11) 0.022(7) 0.047(9) -0.004(7) 0.031(8) 0.015(7)
O4 0.055(11) 0.025(8) 0.039(10) 0.006(7) 0.008(8) 0.009(8)
O5 0.066(10) 0.019(6) 0.074(10) 0.016(7) -0.005(8) -0.021(7)
O6 0.016(6) 0.025(7) 0.050(8) -0.003(6) 0.006(5) 0.001(5)
O7 0.035(7) 0.022(8) 0.023(6) 0.007(5) 0.007(5) 0.008(6)
O8 0.045(8) 0.022(7) 0.034(7) 0.005(6) 0.016(6) 0.000(6)
O9 0.044(8) 0.007(6) 0.048(8) 0.000(6) 0.010(6) 0.010(5)
O10 0.044(8) 0.013(7) 0.032(7) 0.004(5) 0.006(6) 0.005(6)
O11 0.053(9) 0.010(6) 0.049(8) -0.002(6) 0.008(6) -0.001(6)
C1 0.026(8) 0.013(7) 0.026(8) 0.001(6) -0.002(6) 0.000(6)
C2 0.044(8) 0.022(7) 0.035(8) 0.007(7) 0.014(7) -0.016(7)
C3 0.033(10) 0.007(9) 0.023(10) -0.003(6) -0.002(6) 0.006(6)
C4 0.031(7) 0.028(7) 0.028(7) 0.002(6) 0.001(6) 0.001(6)
C5 0.016(4) 0.009(4) 0.015(4) -0.003(3) 0.001(3) 0.002(3)
C6 0.034(8) 0.035(8) 0.018(7) 0.000(6) 0.002(6) -0.001(7)
C7 0.042(14) 0.023(13) 0.064(19) -0.004(9) 0.011(13) 0.012(9)
C8 0.027(9) 0.024(10) 0.041(11) -0.008(8) 0.010(8) 0.005(7)
C9 0.043(12) 0.061(16) 0.018(9) -0.004(9) 0.010(8) 0.003(10)
C10 0.032(11) 0.048(13) 0.042(12) 0.011(10) 0.026(9) 0.005(9)
C11 0.025(10) 0.051(13) 0.057(13) 0.010(11) 0.003(9) 0.005(10)
C12 0.040(11) 0.035(12) 0.028(10) -0.014(9) 0.005(8) 0.014(9)
C13 0.026(11) 0.041(13) 0.046(13) -0.013(9) 0.009(9) 0.014(8)
C14 0.045(14) 0.029(12) 0.051(15) 0.015(11) -0.004(11) 0.026(12)
C15 0.046(14) 0.063(17) 0.039(13) 0.007(11) 0.016(10) -0.012(12)
C16 0.014(8) 0.030(10) 0.039(10) -0.005(8) 0.003(7) 0.005(7)
C17 0.034(10) 0.037(11) 0.033(10) -0.001(8) -0.002(8) 0.010(9)
C18 0.041(13) 0.065(16) 0.021(10) 0.010(9) 0.005(8) -0.005(10)
C19 0.038(11) 0.059(14) 0.021(9) 0.004(9) 0.014(8) 0.011(10)
C20 0.036(13) 0.035(12) 0.059(15) 0.007(10) 0.000(11) 0.005(9)
C21 0.043(12) 0.029(11) 0.058(15) 0.007(10) -0.001(12) 0.021(10)
C22 0.10(2) 0.019(11) 0.036(12) -0.002(9) 0.009(12) 0.014(12)
C23 0.049(12) 0.011(9) 0.044(11) -0.014(8) 0.000(9) -0.001(8)
C24 0.090(18) 0.017(10) 0.031(11) 0.001(8) -0.009(10) 0.018(11)
C25 0.059(13) 0.017(10) 0.035(11) 0.011(8) -0.003(9) -0.003(9)
C26 0.063(18) 0.027(12) 0.10(3) -0.025(13) 0.004(17) -0.026(13)

loop_
_geom_bond_atom_site_label_1
_geom_bond_atom_site_label_2
_geom_bond_distance
_geom_bond_site_symmetry_2
_geom_bond_publ_flag
W1 C5 1.921(14) . ?
W1 C2 2.00(2) . ?
W1 C1 2.00(2) . ?
W1 C3 2.02(2) . ?
W1 C4 2.06(2) . ?
W1 Sn1 2.8729(13) . ?
Sn1 Si1 2.565(5) . ?
Sn1 Si2 2.570(5) . ?
Sn1 Si3 2.592(4) . ?
Si1 C8 1.847(18) . ?
Si1 C6 1.847(19) . ?
Si1 C7 1.90(2) . ?
Si2 C11 1.84(2) . ?
Si2 C10 1.85(2) . ?
Si2 C9 1.88(2) . ?
Si3 C14 1.85(2) . ?
Si3 C12 1.867(18) . ?
Si3 C13 1.91(2) . ?
Li1 O10 2.00(3) . ?
Li1 O8 2.10(3) . ?
Li1 O11 2.12(3) . ?
Li1 O7 2.15(3) . ?
Li1 O9 2.17(3) . ?
Li1 O6 2.23(3) . ?
O1 C1 1.18(3) . ?
O2 C2 1.17(3) . ?
O3 C3 1.15(3) . ?
O4 C4 1.14(3) . ?
O5 C5 1.270(19) . ?
O6 C16 1.42(2) . ?
O6 C15 1.44(2) . ?
O7 C18 1.42(3) . ?
O7 C17 1.46(2) . ?
O8 C20 1.40(3) . ?
O8 C19 1.43(2) . ?
O9 C21 1.41(2) . ?
O9 C22 1.42(3) . ?
O10 C23 1.44(2) . ?
O10 C24 1.46(2) . ?
O11 C26 1.37(3) . ?
O11 C25 1.44(2) . ?
C16 C17 1.46(3) . ?
C18 C19 1.56(3) . ?
C22 C23 1.58(3) . ?
C24 C25 1.54(3) . ?
